data_2009785
loop_
_publ_author_name
'Mande, S.S.'
'Seshadri, T.P.'
'Viswamitra, M.A.'

_publ_section_title
;
 Effects of halogen substitution in nucleic acid components. Structure
 of sodium 5-bromocytidine 5'-phosphate hydrate
;
_journal_issue 6
_journal_name_full 'Acta Crystallographica Section C'
_journal_page_first 876
_journal_page_last 879
_journal_paper_doi 10.1107/S010827019300945X
_journal_volume 50
_journal_year 1994
_chemical_formula_moiety 'Na 1+, C9 H11 Br1 N3 O8 P1 1-, 1.25H2 O1'
_chemical_formula_sum 'C9 H13.5 Br N3 Na O9.25 P'
_chemical_formula_weight 445.6
_symmetry_cell_setting orthorhombic
_symmetry_space_group_name_Hall 'P 2ac 2ab'
_symmetry_space_group_name_H-M 'P 21 21 21'
_atom_type_scat_source 'Cromer & Waber (1974)'
_cell_angle_alpha 90.
_cell_angle_beta 90.
_cell_angle_gamma 90.
_cell_formula_units_Z 4
_cell_length_a 4.7330(10)
_cell_length_b 17.3050(10)
_cell_length_c 19.2430(10)
_cell_measurement_reflns_used 25
_cell_measurement_temperature 293
_cell_measurement_theta_max 40
_cell_measurement_theta_min 15
_cell_volume 1576.1(4)
_diffrn_measurement_device 'Enraf-Nonius CAD4'
_diffrn_measurement_method \w/2\q
_diffrn_radiation_type Cu
_diffrn_radiation_wavelength 1.5418
_diffrn_reflns_limit_h_max 5
_diffrn_reflns_limit_h_min 0
_diffrn_reflns_limit_k_max 21
_diffrn_reflns_limit_k_min 0
_diffrn_reflns_limit_l_max 23
_diffrn_reflns_limit_l_min 0
_diffrn_reflns_number 1858
_diffrn_reflns_theta_max 72
_diffrn_standards_decay_% <4
_diffrn_standards_interval_count 100
_diffrn_standards_interval_time 100
_diffrn_standards_number 2
_exptl_absorpt_coefficient_mu 5.35
_exptl_absorpt_correction_type none
_exptl_crystal_colour white
_exptl_crystal_density_diffrn 1.88
_exptl_crystal_description needle
_exptl_crystal_size_max 0.01
_exptl_crystal_size_mid 0.08
_exptl_crystal_size_min 0.02
_refine_diff_density_max 0.62
_refine_diff_density_min -0.95
_refine_ls_goodness_of_fit_obs 0.62
_refine_ls_hydrogen_treatment 'see text'
_refine_ls_number_parameters 279
_refine_ls_number_reflns 1800
_refine_ls_R_factor_obs 0.044
_refine_ls_shift/esd_max 0.28
_refine_ls_structure_factor_coef F
_refine_ls_weighting_details 'w = 1/\s^2^F'
_refine_ls_weighting_scheme calc
_refine_ls_wR_factor_obs 0.049
_reflns_number_observed 1800
_reflns_number_total 1858
_reflns_observed_criterion F~o~>=3\s(F~o~)
_cod_data_source_file li1008.cif
_cod_data_source_block li1008_structure_1_of_1
_cod_depositor_comments
;
 Adding _atom_site_type_symbol label and values.

 Antanas Vaitkus
 2013-04-09

The following automatic conversions were performed:

'_refine_ls_weighting_scheme' value 'w = 1/\s^2^F' was changed to
'calc'. New tag '_refine_ls_weighting_details' was created. The value
of the new tag was set to 'w = 1/\s^2^F'.

Automatic conversion script
Id: cif_fix_values 3143 2015-03-26 13:38:13Z robertas 
;
_cod_original_cell_volume 1576.09
_cod_original_formula_sum 'C9 H13.5 Br1 N3 Na1 O9.25 P1'
_cod_database_code 2009785

loop_
_atom_site_label
_atom_site_type_symbol
_atom_site_fract_x
_atom_site_fract_y
_atom_site_fract_z
N(1) N -.0775(8) .3679(2) .6690(2)
C(2) C -.1927(10) .3170(3) .6210(2)
O(2) O -.1138(9) .3192(3) .5598(2)
N(3) N -.3956(9) .2669(3) .6421(2)
C(4) C -.4775(10) .2652(3) .7083(2)
N(4) N -.6882(10) .2159(3) .7250(3)
C(5) C -.3536(10) .3146(3) .7584(2)
Br(5) Br -.4765(2) .31336(4) .85130(3)
C(6) C -.1530(10) .3654(3) .7372(2)
C(1') C .1302(9) .4254(3) .6416(3)
C(2') C -.0177(10) .4944(3) .6076(2)
O(2') O .1701(9) .5309(2) .5604(2)
C(3') C -.0485(9) .5481(3) .6699(2)
O(3') O -.1103(8) .6262(2) .6555(2)
C(4') C .2370(9) .5375(3) .7045(2)
O(4') O .2923(7) .4551(2) .6969(2)
C(5') C .2613(10) .5600(3) .7801(3)
O(5') O .0508(7) .5211(2) .8209(2)
P P .0073(2) .55243(6) .89838(5)
O(5) O .2838(7) .5469(3) .9369(2)
O(6) O -.1180(8) .6312(2) .8958(2)
O(7) O -.2045(7) .4909(2) .9281(2)
Na Na .5309(5) .17610(10) .54980(10)
Ow(1) O .016(4) .6959(7) .5348(7)
Ow(2) O .506(5) .1500(9) .0129(8)
Ow(3) O .388(3) .1474(8) .9796(8)
H(14) H -.77(2) .210(6) .767(5)
H(24) H -.77(2) .190(6) .689(5)
H(6) H -.08(2) .394(5) .772(5)
H(1') H .24(2) .408(6) .605(5)
H(2') H -.22(2) .486(6) .587(5)
H(O2') H .23(2) .493(5) .514(5)
H(3') H -.21(2) .522(6) .703(5)
H(O3') H -.01(2) .648(6) .610(5)
H(4') H .37(2) .566(5) .681(5)
H(15') H .44(2) .539(5) .797(4)
H(25') H .21(2) .624(6) .780(5)

loop_
_geom_angle_atom_site_label_1
_geom_angle_atom_site_label_2
_geom_angle_atom_site_label_3
_geom_angle
_geom_angle_publ_flag
O(5') P O(7) 101.1(3) yes
O(7) P O(6) 112.2(2) yes
O(6) P O(5) 114.9(2) yes
O(5) P O(5') 109.0(2) yes
O(5') P O(6) 109.3(2) yes
O(5) P O(7) 109.4(2) yes
P O(5') C(5') 116.1(3) yes
O(5') C(5') C(4') 110.7(4) yes
C(5') C(4') O(4') 109.6(4) yes
C(5') C(4') C(3') 117.4(4) yes
C(1') N(1) C(6) 122.3(4) yes
N(1) C(6) C(5) 119.7(4) yes
C(6) C(5) Br(5) 120.6(4) yes
C(6) C(5) C(4) 118.5(5) yes
Br(5) C(5) C(4) 120.8(4) yes
C(5) C(4) N(4) 121.7(4) yes
C(5) C(4) N(3) 121.1(4) yes
N(4) C(4) N(3) 117.2(4) yes
C(4) N(3) C(2) 120.4(4) yes
N(3) C(2) O(2) 121.2(5) yes
N(3) C(2) N(1) 119.1(4) yes
C(6) N(1) C(2) 121.3(5) yes
O(2) C(2) N(1) 119.7(5) yes
C(2) N(1) C(1') 116.5(4) yes
N(1) C(1') O(4') 109.5(4) yes
N(1) C(1') C(2') 111.7(4) yes
C(1') C(2') O(2') 109.5(4) yes
C(1') C(2') C(3') 100.6(3) yes
O(2') C(2') C(3') 107.0(4) yes
C(2') C(3') O(3') 116.7(4) yes
C(2') C(3') C(4') 100.8(4) yes
O(3') C(3') C(4') 112.7(4) yes
C(3') C(4') O(4') 103.5(3) yes
C(4') O(4') C(1') 109.5(3) yes

loop_
_geom_bond_atom_site_label_1
_geom_bond_atom_site_label_2
_geom_bond_distance
_geom_bond_publ_flag
P O(7) 1.571(4) yes
P O(6) 1.487(4) yes
P O(5) 1.507(3) yes
P O(5') 1.600(3) yes
O(5') C(5') 1.437(7) yes
C(5') C(4') 1.510(4) yes
N(1) C(6) 1.360(7) yes
C(6) C(5) 1.358(7) yes
C(5) Br(5) 1.881(4) yes
C(4) C(5) 1.415(6) yes
C(4) N(4) 1.351(7) yes
C(4) N(3) 1.333(6) yes
N(3) C(2) 1.355(6) yes
C(2) O(2) 1.236(7) yes
C(2) N(1) 1.388(6) yes
N(1) C(1') 1.495(7) yes
C(1') C(2') 1.531(6) yes
C(2') O(2') 1.419(6) yes
C(2') C(3') 1.524(6) yes
C(3') O(3') 1.411(6) yes
C(3') C(4') 1.517(6) yes
C(4') O(4') 1.459(6) yes
O(4') C(1') 1.408(6) yes
